data_2201006
loop_
_publ_author_name
'Britton, Doyle'
'Noland, Wayland E.'
'Henke, Tanya K.'

_publ_section_title
;
 2,6-Dibromo-4-fluorobenzonitrile
;
_journal_issue 2
_journal_name_full 'Acta Crystallographica Section E'
_journal_page_first o185
_journal_page_last o187
_journal_paper_doi 10.1107/S1600536802000879
_journal_volume 58
_journal_year 2002
_chemical_formula_iupac 'C7 H2 Br2 F N'
_chemical_formula_moiety 'C7 H2 Br2 F N'
_chemical_formula_sum 'C7 H2 Br2 F N'
_chemical_formula_weight 278.92
_chemical_melting_point 376.5(5)
_chemical_name_systematic
;
 2,6-dibromo-4-fluorobenzonitrile
;
_space_group_IT_number 14
_symmetry_cell_setting monoclinic
_symmetry_space_group_name_Hall '-P 2ybc'
_symmetry_space_group_name_H-M 'P 1 21/c 1'
_atom_sites_solution_hydrogens geom
_atom_sites_solution_primary direct
_atom_sites_solution_secondary difmap
_audit_creation_method 'SHELXTL plus manual additions'
_cell_angle_alpha 90.00
_cell_angle_beta 92.310(10)
_cell_angle_gamma 90.00
_cell_formula_units_Z 4
_cell_length_a 4.0352(10)
_cell_length_b 17.710(4)
_cell_length_c 11.007(3)
_cell_measurement_reflns_used 904
_cell_measurement_temperature 123(2)
_cell_measurement_theta_max 27.4
_cell_measurement_theta_min 3.0
_cell_volume 786.0(3)
_computing_cell_refinement 'SAINT (Siemens, 1995)'
_computing_data_collection 'SMART (Siemens, 1995)'
_computing_data_reduction SAINT
_computing_molecular_graphics SHELXTL
_computing_publication_material SHELXTL
_computing_structure_refinement SHELXTL
_computing_structure_solution 'SHELXTL (Sheldrick, 1994)'
_diffrn_ambient_temperature 123(2)
_diffrn_measured_fraction_theta_full .994
_diffrn_measured_fraction_theta_max .994
_diffrn_measurement_device_type 'Siemens SMART area-detector'
_diffrn_measurement_method \w
_diffrn_radiation_monochromator graphite
_diffrn_radiation_source 'fine-focus sealed tube'
_diffrn_radiation_type MoK\a
_diffrn_radiation_wavelength .71073
_diffrn_reflns_av_R_equivalents .059
_diffrn_reflns_av_sigmaI/netI .043
_diffrn_reflns_limit_h_max 5
_diffrn_reflns_limit_h_min -5
_diffrn_reflns_limit_k_max 23
_diffrn_reflns_limit_k_min -22
_diffrn_reflns_limit_l_max 13
_diffrn_reflns_limit_l_min -14
_diffrn_reflns_number 6999
_diffrn_reflns_theta_full 27.5
_diffrn_reflns_theta_max 27.5
_diffrn_reflns_theta_min 2.2
_diffrn_standards_decay_% 0
_diffrn_standards_interval_time 600
_diffrn_standards_number 126
_exptl_absorpt_coefficient_mu 10.26
_exptl_absorpt_correction_T_max .60
_exptl_absorpt_correction_T_min .17
_exptl_absorpt_correction_type multi-scan
_exptl_absorpt_process_details '(SADABS; Sheldrick, 1996; Blessing, 1995)'
_exptl_crystal_colour yellow
_exptl_crystal_density_diffrn 2.357
_exptl_crystal_density_method 'not measured'
_exptl_crystal_description prism
_exptl_crystal_F_000 520
_exptl_crystal_size_max .20
_exptl_crystal_size_mid .15
_exptl_crystal_size_min .05
_refine_diff_density_max .68
_refine_diff_density_min -.94
_refine_ls_extinction_method none
_refine_ls_goodness_of_fit_ref .95
_refine_ls_hydrogen_treatment constr
_refine_ls_matrix_type full
_refine_ls_number_parameters 100
_refine_ls_number_reflns 1792
_refine_ls_number_restraints 0
_refine_ls_restrained_S_all .95
_refine_ls_R_factor_all .053
_refine_ls_R_factor_gt .036
_refine_ls_shift/su_max .001
_refine_ls_shift/su_mean .000
_refine_ls_structure_factor_coef Fsqd
_refine_ls_weighting_details 'calc w = 1/[\s^2^(Fo^2^)+(0.052P)^2^] where P = (Fo^2^+2Fc^2^)/3'
_refine_ls_weighting_scheme calc
_refine_ls_wR_factor_gt .084
_refine_ls_wR_factor_ref .089
_reflns_number_gt 1325
_reflns_number_total 1792
_reflns_threshold_expression I>2\s(I)
_cod_data_source_file ya6086.cif
_cod_data_source_block I
_cod_depositor_comments
;
The following automatic conversions were performed:

'_chemical_melting_point' value '376-377' was changed to '376.5(5)' -
the average value was taken and precision was estimated.

Automatic conversion script
Id: cif_fix_values 1646 2011-03-28 12:23:43Z adriana 

The following automatic conversions were performed:

'_chemical_melting_point' value '376-377' was changed to '376.5(5)' -
the average value was taken and precision was estimated.

Automatic conversion script
Id: cif_fix_values 1715 2011-07-08 13:25:40Z adriana 
;
_cod_original_cell_volume 785.9(3)
_cod_original_sg_symbol_H-M 'P 21/c'
_cod_database_code 2201006
_cod_database_fobs_code 2201006

loop_
_symmetry_equiv_pos_as_xyz
'x, y, z'
'-x, y+1/2, -z+1/2'
'-x, -y, -z'
'x, -y-1/2, z-1/2'

loop_
_atom_site_label
_atom_site_fract_x
_atom_site_fract_y
_atom_site_fract_z
_atom_site_U_iso_or_equiv
_atom_site_adp_type
_atom_site_calc_flag
_atom_site_refinement_flags
_atom_site_occupancy
_atom_site_disorder_assembly
_atom_site_disorder_group
_atom_site_type_symbol
Br2 .19663(13) .20895(2) .26495(5) .04662(17) Uani d . 1 . . Br
Br6 .22614(11) .52566(2) .34081(4) .03740(15) Uani d . 1 . . Br
F4 -.3834(7) .40000(16) -.0274(2) .0528(7) Uani d . 1 . . F
N1 .5514(10) .3470(2) .4791(3) .0453(9) Uani d . 1 . . N
C1 .1826(10) .3688(2) .2866(3) .0307(9) Uani d . 1 . . C
C2 .0749(11) .3070(2) .2140(4) .0333(9) Uani d . 1 . . C
C3 -.1138(11) .3167(2) .1085(4) .0368(10) Uani d . 1 . . C
H3 -.1829 .2749 .0598 .044 Uiso calc R 1 . . H
C4 -.1980(11) .3889(2) .0764(4) .0357(9) Uani d . 1 . . C
C5 -.1029(11) .4518(2) .1418(4) .0355(9) Uani d . 1 . . C
H5 -.1655 .5010 .1152 .043 Uiso calc R 1 . . H
C6 .0874(10) .4411(2) .2477(4) .0311(9) Uani d . 1 . . C
C7 .3807(12) .3574(2) .3957(4) .0382(10) Uani d . 1 . . C

loop_
_atom_site_aniso_label
_atom_site_aniso_U_11
_atom_site_aniso_U_22
_atom_site_aniso_U_33
_atom_site_aniso_U_12
_atom_site_aniso_U_13
_atom_site_aniso_U_23
Br2 .0578(3) .0242(2) .0580(3) -.00121(19) .0036(2) .00006(19)
Br6 .0474(3) .0259(2) .0385(3) -.00074(17) -.00304(19) -.00438(17)
F4 .065(2) .0554(17) .0369(14) -.0052(14) -.0157(14) -.0012(12)
N1 .050(3) .042(2) .043(2) .0022(19) -.008(2) .0056(18)
C1 .037(2) .0276(19) .028(2) -.0001(16) .0028(17) .0000(16)
C2 .036(2) .030(2) .034(2) -.0013(17) .0045(19) .0031(17)
C3 .041(3) .034(2) .035(2) -.0092(19) .003(2) -.0072(18)
C4 .035(2) .043(2) .028(2) -.0062(19) -.0033(18) .0007(18)
C5 .039(2) .035(2) .033(2) .0000(18) .0021(19) .0046(18)
C6 .035(2) .0277(19) .031(2) -.0054(17) .0011(18) -.0004(17)
C7 .041(3) .032(2) .041(3) .0010(19) .002(2) .0003(19)

loop_
_atom_type_symbol
_atom_type_description
_atom_type_scat_dispersion_real
_atom_type_scat_dispersion_imag
_atom_type_scat_source
C C .0033 .0016 'International Tables Vol C Tables 4.2.6.8 and 6.1.1.4'
H H .0000 .0000 'International Tables Vol C Tables 4.2.6.8 and 6.1.1.4'
N N .0061 .0033 'International Tables Vol C Tables 4.2.6.8 and 6.1.1.4'
F F .0171 .0103 'International Tables Vol C Tables 4.2.6.8 and 6.1.1.4'
Br Br -.2901 2.4595 'International Tables Vol C Tables 4.2.6.8 and 6.1.1.4'

loop_
_geom_angle_atom_site_label_1
_geom_angle_atom_site_label_2
_geom_angle_atom_site_label_3
_geom_angle
C6 C1 C2 117.5(4)
C6 C1 C7 121.5(4)
C2 C1 C7 121.0(4)
C3 C2 C1 121.9(4)
C3 C2 Br2 119.7(3)
C1 C2 Br2 118.4(3)
C4 C3 C2 117.4(4)
C4 C3 H3 121.3
C2 C3 H3 121.3
F4 C4 C3 118.5(4)
F4 C4 C5 117.3(4)
C3 C4 C5 124.2(4)
C4 C5 C6 117.7(4)
C4 C5 H5 121.1
C6 C5 H5 121.1
C5 C6 C1 121.3(4)
C5 C6 Br6 119.4(3)
C1 C6 Br6 119.3(3)
N1 C7 C1 176.5(5)

loop_
_geom_bond_atom_site_label_1
_geom_bond_atom_site_label_2
_geom_bond_site_symmetry_2
_geom_bond_distance
_geom_bond_publ_flag
Br2 C2 . 1.884(4) ?
Br6 C6 . 1.887(4) ?
F4 C4 . 1.355(5) ?
N1 C7 . 1.140(6) ?
C1 C6 . 1.398(5) ?
C1 C2 . 1.412(6) ?
C1 C7 . 1.430(6) ?
C2 C3 . 1.373(6) ?
C3 C4 . 1.366(6) ?
C3 H3 . .9500 ?
C4 C5 . 1.371(6) ?
C5 C6 . 1.384(6) ?
C5 H5 . .9500 ?

loop_
_cod_related_entry_id
_cod_related_entry_database
_cod_related_entry_code
1 ChemSpider 21132492
